data_2231699
loop_
_publ_author_name
'Werner, Franz'
'Toon, Liina'
'Aav, Riina'

_publ_section_title
;
 <i>rac</i>-8a'-Methyl-3',4',8',8a'-tetrahydro-2'<i>H</i>-spiro[[1,3]dioxolane-2,1'-naphthalen]-6'(7'<i>H</i>)-one
;
_journal_coeditor_code SU2308
_journal_issue 9
_journal_name_full 'Acta Crystallographica Section E'
_journal_page_first o2460
_journal_paper_doi 10.1107/S1600536811034349
_journal_volume 67
_journal_year 2011
_chemical_formula_iupac 'C13 H18 O3'
_chemical_formula_moiety 'C13 H18 O3'
_chemical_formula_sum 'C13 H18 O3'
_chemical_formula_weight 222.27
_chemical_name_common liina1
_chemical_name_systematic
;
rac-8a'-Methyl-3',4',8',8a'-tetrahydro-2'<i>H</i>-spiro[[1,3]dioxolane-
2,1'-naphthalen]-6'(7'<i>H</i>)-one
;
_space_group_IT_number 2
_symmetry_cell_setting triclinic
_symmetry_space_group_name_Hall '-P 1'
_symmetry_space_group_name_H-M 'P -1'
_atom_sites_solution_hydrogens geom
_atom_sites_solution_primary direct
_atom_sites_solution_secondary difmap
_cell_angle_alpha 102.493(4)
_cell_angle_beta 111.938(4)
_cell_angle_gamma 98.665(4)
_cell_formula_units_Z 4
_cell_length_a 9.6841(15)
_cell_length_b 10.5515(14)
_cell_length_c 12.8717(19)
_cell_measurement_reflns_used 4738
_cell_measurement_temperature 200(2)
_cell_measurement_theta_max 25.0287
_cell_measurement_theta_min 2.2727
_cell_volume 1151.6(3)
_computing_cell_refinement 'SAINT (Bruker, 2009)'
_computing_data_collection 'GIS (Bruker, 2010)'
_computing_data_reduction 'SAINT (Bruker, 2009)'
_computing_molecular_graphics
;
Mercury (Macrae <i>et al.</i>, 2008), Olex2 (Dolomanov <i>et al.</i>,
2009) and
VESTA (Momma & Izumi, 2008)
;
_computing_publication_material 'SHELXL97 (Sheldrick, 2008)'
_computing_structure_refinement 'SHELXL97 (Sheldrick, 2008)'
_computing_structure_solution 'SHELXS97 (Sheldrick, 2008)'
_diffrn_ambient_temperature 200(2)
_diffrn_measured_fraction_theta_full 0.983
_diffrn_measured_fraction_theta_max 0.983
_diffrn_measurement_device_type 'Bruker SMART X2S'
_diffrn_measurement_method \w
_diffrn_radiation_monochromator 'doubly curved silicon crystal'
_diffrn_radiation_source 'XOS X-beam microfocus source'
_diffrn_radiation_type MoK\a
_diffrn_radiation_wavelength 0.71073
_diffrn_reflns_av_R_equivalents 0.0317
_diffrn_reflns_av_sigmaI/netI 0.0310
_diffrn_reflns_limit_h_max 11
_diffrn_reflns_limit_h_min -11
_diffrn_reflns_limit_k_max 12
_diffrn_reflns_limit_k_min -12
_diffrn_reflns_limit_l_max 15
_diffrn_reflns_limit_l_min -15
_diffrn_reflns_number 11107
_diffrn_reflns_theta_full 25.07
_diffrn_reflns_theta_max 25.07
_diffrn_reflns_theta_min 2.69
_exptl_absorpt_coefficient_mu 0.090
_exptl_absorpt_correction_T_max 0.9650
_exptl_absorpt_correction_T_min 0.9481
_exptl_absorpt_correction_type multi-scan
_exptl_absorpt_process_details '(SADABS; Sheldrick, 1996)'
_exptl_crystal_colour colourless
_exptl_crystal_density_diffrn 1.282
_exptl_crystal_density_method 'not measured'
_exptl_crystal_description needle
_exptl_crystal_F_000 480
_exptl_crystal_size_max 0.60
_exptl_crystal_size_mid 0.40
_exptl_crystal_size_min 0.40
_refine_diff_density_max 0.197
_refine_diff_density_min -0.194
_refine_ls_extinction_method none
_refine_ls_goodness_of_fit_ref 1.052
_refine_ls_hydrogen_treatment constr
_refine_ls_matrix_type full
_refine_ls_number_parameters 291
_refine_ls_number_reflns 4037
_refine_ls_number_restraints 0
_refine_ls_restrained_S_all 1.052
_refine_ls_R_factor_all 0.0499
_refine_ls_R_factor_gt 0.0391
_refine_ls_shift/su_max 0.000
_refine_ls_shift/su_mean 0.000
_refine_ls_structure_factor_coef Fsqd
_refine_ls_weighting_details 'calc w = 1/[\s^2^(Fo^2^)+(0.0516P)^2^+0.2344P] where P=(Fo^2^+2Fc^2^)/3'
_refine_ls_weighting_scheme calc
_refine_ls_wR_factor_gt 0.0982
_refine_ls_wR_factor_ref 0.1060
_reflns_number_gt 3265
_reflns_number_total 4037
_reflns_threshold_expression I>2\s(I)
_cod_data_source_file su2308.cif
_cod_data_source_block I
_cod_database_code 2231699
_cod_database_fobs_code 2231699

loop_
_symmetry_equiv_pos_as_xyz
'x, y, z'
'-x, -y, -z'

loop_
_atom_site_type_symbol
_atom_site_label
_atom_site_fract_x
_atom_site_fract_y
_atom_site_fract_z
_atom_site_U_iso_or_equiv
_atom_site_adp_type
_atom_site_calc_flag
_atom_site_refinement_flags
_atom_site_occupancy
_atom_site_symmetry_multiplicity
O O11 -0.36579(13) -0.13960(12) 0.44218(10) 0.0515(3) Uani d . 1 1
C C11 -0.26520(17) -0.07427(15) 0.53959(13) 0.0353(4) Uani d . 1 1
C C12 -0.11911(18) -0.11449(16) 0.59416(15) 0.0419(4) Uani d . 1 1
H H12A -0.0964 -0.1670 0.5316 0.050 Uiso calc R 1 1
H H12B -0.1325 -0.1726 0.6425 0.050 Uiso calc R 1 1
C C13 0.01603(17) 0.00794(16) 0.67085(14) 0.0391(4) Uani d . 1 1
H H13A 0.0369 0.0598 0.6204 0.047 Uiso calc R 1 1
H H13B 0.1089 -0.0228 0.7088 0.047 Uiso calc R 1 1
C C14 -0.01326(16) 0.10053(15) 0.76622(12) 0.0322(3) Uani d . 1 1
C C15 -0.17489(16) 0.11996(14) 0.71628(12) 0.0303(3) Uani d . 1 1
C C16 -0.28429(16) 0.04332(15) 0.61172(13) 0.0328(3) Uani d . 1 1
H H16 -0.3796 0.0667 0.5828 0.039 Uiso calc R 1 1
C C17 -0.21067(18) 0.22780(17) 0.79299(14) 0.0413(4) Uani d . 1 1
H H17A -0.2196 0.1967 0.8580 0.050 Uiso calc R 1 1
H H17B -0.3115 0.2417 0.7461 0.050 Uiso calc R 1 1
C C18 -0.08923(19) 0.36159(17) 0.84445(14) 0.0447(4) Uani d . 1 1
H H18A -0.0967 0.4038 0.7816 0.054 Uiso calc R 1 1
H H18B -0.1091 0.4226 0.9044 0.054 Uiso calc R 1 1
C C19 0.07257(18) 0.34259(16) 0.90015(13) 0.0414(4) Uani d . 1 1
H H19A 0.1493 0.4296 0.9267 0.050 Uiso calc R 1 1
H H19B 0.0846 0.3117 0.9696 0.050 Uiso calc R 1 1
C C110 0.10215(16) 0.24032(16) 0.81303(12) 0.0340(3) Uani d . 1 1
C C111 0.0068(2) 0.03947(18) 0.86826(15) 0.0474(4) Uani d . 1 1
H H1MA -0.0214 0.0946 0.9250 0.071 Uiso calc R 1 1
H H1MB 0.1144 0.0370 0.9070 0.071 Uiso calc R 1 1
H H1MC -0.0598 -0.0520 0.8374 0.071 Uiso calc R 1 1
O O12 0.09080(12) 0.28742(11) 0.71548(9) 0.0387(3) Uani d . 1 1
O O13 0.25563(12) 0.22675(12) 0.86454(10) 0.0466(3) Uani d . 1 1
C C112 0.24137(19) 0.35950(18) 0.74068(16) 0.0481(4) Uani d . 1 1
H H1KA 0.2594 0.4560 0.7798 0.058 Uiso calc R 1 1
H H1KB 0.2570 0.3502 0.6679 0.058 Uiso calc R 1 1
C C113 0.3463(2) 0.2976(2) 0.82021(19) 0.0609(5) Uani d . 1 1
H H1KC 0.3867 0.2354 0.7765 0.073 Uiso calc R 1 1
H H1KD 0.4343 0.3676 0.8850 0.073 Uiso calc R 1 1
O O21 0.11049(14) 0.70843(14) 0.91102(11) 0.0569(4) Uani d . 1 1
C C21 0.19562(17) 0.73622(16) 0.86470(13) 0.0361(4) Uani d . 1 1
C C22 0.35845(18) 0.81980(18) 0.93451(13) 0.0422(4) Uani d . 1 1
H H22A 0.3972 0.8107 1.0147 0.051 Uiso calc R 1 1
H H22B 0.3613 0.9155 0.9410 0.051 Uiso calc R 1 1
C C23 0.46228(17) 0.77619(16) 0.87668(13) 0.0362(4) Uani d . 1 1
H H23A 0.4676 0.6835 0.8780 0.043 Uiso calc R 1 1
H H23B 0.5676 0.8356 0.9227 0.043 Uiso calc R 1 1
C C24 0.40501(16) 0.78078(14) 0.74922(13) 0.0303(3) Uani d . 1 1
C C25 0.23169(16) 0.71959(14) 0.68281(12) 0.0293(3) Uani d . 1 1
C C26 0.14168(16) 0.69527(15) 0.73754(13) 0.0319(3) Uani d . 1 1
H H26 0.0366 0.6487 0.6909 0.038 Uiso calc R 1 1
C C27 0.16356(19) 0.68995(19) 0.55151(13) 0.0424(4) Uani d . 1 1
H H27A 0.1637 0.7756 0.5318 0.051 Uiso calc R 1 1
H H27B 0.0552 0.6370 0.5181 0.051 Uiso calc R 1 1
C C28 0.25155(19) 0.6126(2) 0.49578(14) 0.0478(4) Uani d . 1 1
H H28A 0.2115 0.6063 0.4114 0.057 Uiso calc R 1 1
H H28B 0.2355 0.5202 0.5024 0.057 Uiso calc R 1 1
C C29 0.42334(19) 0.68194(18) 0.55581(14) 0.0432(4) Uani d . 1 1
H H29A 0.4790 0.6283 0.5206 0.052 Uiso calc R 1 1
H H29B 0.4404 0.7715 0.5437 0.052 Uiso calc R 1 1
C C210 0.48576(16) 0.69737(14) 0.68634(13) 0.0307(3) Uani d . 1 1
C C211 0.4437(2) 0.92774(16) 0.74809(17) 0.0474(4) Uani d . 1 1
H H2MA 0.3994 0.9313 0.6671 0.071 Uiso calc R 1 1
H H2MB 0.5558 0.9633 0.7825 0.071 Uiso calc R 1 1
H H2MC 0.4006 0.9819 0.7940 0.071 Uiso calc R 1 1
O O22 0.46457(11) 0.56518(10) 0.69896(9) 0.0342(3) Uani d . 1 1
O O23 0.64712(11) 0.75715(11) 0.74433(10) 0.0404(3) Uani d . 1 1
C C212 0.61156(18) 0.54166(18) 0.75591(16) 0.0450(4) Uani d . 1 1
H H2KA 0.6152 0.4513 0.7167 0.054 Uiso calc R 1 1
H H2KB 0.6363 0.5497 0.8394 0.054 Uiso calc R 1 1
C C213 0.72049(19) 0.64914(19) 0.74471(17) 0.0504(5) Uani d . 1 1
H H2KC 0.8229 0.6757 0.8119 0.061 Uiso calc R 1 1
H H2KD 0.7325 0.6191 0.6709 0.061 Uiso calc R 1 1

loop_
_atom_site_aniso_label
_atom_site_aniso_U_11
_atom_site_aniso_U_22
_atom_site_aniso_U_33
_atom_site_aniso_U_12
_atom_site_aniso_U_13
_atom_site_aniso_U_23
O11 0.0446(7) 0.0560(8) 0.0396(6) 0.0102(6) 0.0118(5) -0.0010(6)
C11 0.0356(8) 0.0356(8) 0.0373(8) 0.0059(7) 0.0185(7) 0.0120(7)
C12 0.0409(9) 0.0356(9) 0.0503(10) 0.0126(7) 0.0197(8) 0.0121(7)
C13 0.0312(8) 0.0383(9) 0.0489(9) 0.0115(7) 0.0173(7) 0.0126(7)
C14 0.0288(7) 0.0356(8) 0.0339(8) 0.0068(6) 0.0124(6) 0.0157(6)
C15 0.0318(8) 0.0333(8) 0.0323(7) 0.0078(6) 0.0173(6) 0.0159(6)
C16 0.0278(7) 0.0368(8) 0.0351(8) 0.0094(6) 0.0129(6) 0.0132(7)
C17 0.0393(9) 0.0487(10) 0.0374(8) 0.0138(7) 0.0184(7) 0.0093(7)
C18 0.0508(10) 0.0426(10) 0.0354(8) 0.0139(8) 0.0164(7) 0.0035(7)
C19 0.0431(9) 0.0406(9) 0.0308(8) 0.0023(7) 0.0100(7) 0.0072(7)
C110 0.0289(8) 0.0416(9) 0.0305(8) 0.0059(7) 0.0087(6) 0.0180(7)
C111 0.0452(10) 0.0507(10) 0.0469(10) 0.0079(8) 0.0134(8) 0.0297(8)
O12 0.0366(6) 0.0430(6) 0.0369(6) 0.0022(5) 0.0142(5) 0.0208(5)
O13 0.0284(6) 0.0571(7) 0.0505(7) 0.0056(5) 0.0091(5) 0.0259(6)
C112 0.0457(10) 0.0418(10) 0.0585(11) -0.0007(8) 0.0275(8) 0.0162(8)
C113 0.0383(10) 0.0721(14) 0.0739(13) 0.0040(9) 0.0248(9) 0.0291(11)
O21 0.0482(7) 0.0828(9) 0.0488(7) 0.0105(7) 0.0316(6) 0.0214(7)
C21 0.0356(8) 0.0407(9) 0.0388(8) 0.0134(7) 0.0199(7) 0.0144(7)
C22 0.0397(9) 0.0511(10) 0.0296(8) 0.0078(8) 0.0147(7) 0.0024(7)
C23 0.0278(8) 0.0430(9) 0.0304(8) 0.0041(7) 0.0096(6) 0.0045(7)
C24 0.0291(7) 0.0288(8) 0.0342(8) 0.0053(6) 0.0152(6) 0.0098(6)
C25 0.0300(7) 0.0275(7) 0.0316(7) 0.0116(6) 0.0116(6) 0.0107(6)
C26 0.0256(7) 0.0333(8) 0.0349(8) 0.0068(6) 0.0112(6) 0.0093(6)
C27 0.0386(9) 0.0596(11) 0.0319(8) 0.0185(8) 0.0134(7) 0.0174(7)
C28 0.0480(10) 0.0699(12) 0.0254(8) 0.0208(9) 0.0148(7) 0.0113(8)
C29 0.0492(10) 0.0544(10) 0.0416(9) 0.0204(8) 0.0292(8) 0.0213(8)
C210 0.0283(7) 0.0313(8) 0.0369(8) 0.0054(6) 0.0175(6) 0.0129(6)
C211 0.0495(10) 0.0315(9) 0.0670(12) 0.0072(7) 0.0319(9) 0.0147(8)
O22 0.0310(5) 0.0301(6) 0.0454(6) 0.0088(4) 0.0180(5) 0.0144(5)
O23 0.0283(5) 0.0391(6) 0.0552(7) 0.0036(5) 0.0222(5) 0.0120(5)
C212 0.0372(9) 0.0516(10) 0.0562(10) 0.0202(8) 0.0222(8) 0.0243(8)
C213 0.0349(9) 0.0589(11) 0.0648(12) 0.0165(8) 0.0245(8) 0.0228(9)

loop_
_atom_type_symbol
_atom_type_description
_atom_type_scat_dispersion_real
_atom_type_scat_dispersion_imag
_atom_type_scat_source
C C 0.0033 0.0016 'International Tables Vol C Tables 4.2.6.8 and 6.1.1.4'
H H 0.0000 0.0000 'International Tables Vol C Tables 4.2.6.8 and 6.1.1.4'
O O 0.0106 0.0060 'International Tables Vol C Tables 4.2.6.8 and 6.1.1.4'

loop_
_geom_angle_atom_site_label_1
_geom_angle_atom_site_label_2
_geom_angle_atom_site_label_3
_geom_angle
O11 C11 C16 121.98(14)
O11 C11 C12 121.98(14)
C16 C11 C12 115.96(13)
C11 C12 C13 111.41(13)
C11 C12 H12A 109.3
C13 C12 H12A 109.3
C11 C12 H12B 109.3
C13 C12 H12B 109.3
H12A C12 H12B 108.0
C12 C13 C14 113.01(12)
C12 C13 H13A 109.0
C14 C13 H13A 109.0
C12 C13 H13B 109.0
C14 C13 H13B 109.0
H13A C13 H13B 107.8
C15 C14 C13 110.68(12)
C15 C14 C111 109.19(12)
C13 C14 C111 110.03(13)
C15 C14 C110 107.85(12)
C13 C14 C110 109.46(12)
C111 C14 C110 109.59(12)
C16 C15 C17 120.37(13)
C16 C15 C14 122.92(13)
C17 C15 C14 116.66(13)
C15 C16 C11 123.62(14)
C15 C16 H16 118.2
C11 C16 H16 118.2
C15 C17 C18 113.34(13)
C15 C17 H17A 108.9
C18 C17 H17A 108.9
C15 C17 H17B 108.9
C18 C17 H17B 108.9
H17A C17 H17B 107.7
C19 C18 C17 111.26(14)
C19 C18 H18A 109.4
C17 C18 H18A 109.4
C19 C18 H18B 109.4
C17 C18 H18B 109.4
H18A C18 H18B 108.0
C110 C19 C18 110.78(12)
C110 C19 H19A 109.5
C18 C19 H19A 109.5
C110 C19 H19B 109.5
C18 C19 H19B 109.5
H19A C19 H19B 108.1
O12 C110 O13 106.21(11)
O12 C110 C19 109.37(13)
O13 C110 C19 110.38(12)
O12 C110 C14 107.96(11)
O13 C110 C14 109.50(12)
C19 C110 C14 113.15(12)
C14 C111 H1MA 109.5
C14 C111 H1MB 109.5
H1MA C111 H1MB 109.5
C14 C111 H1MC 109.5
H1MA C111 H1MC 109.5
H1MB C111 H1MC 109.5
C112 O12 C110 106.80(11)
C113 O13 C110 108.60(13)
O12 C112 C113 104.81(13)
O12 C112 H1KA 110.8
C113 C112 H1KA 110.8
O12 C112 H1KB 110.8
C113 C112 H1KB 110.8
H1KA C112 H1KB 108.9
O13 C113 C112 105.70(14)
O13 C113 H1KC 110.6
C112 C113 H1KC 110.6
O13 C113 H1KD 110.6
C112 C113 H1KD 110.6
H1KC C113 H1KD 108.7
O21 C21 C26 121.53(14)
O21 C21 C22 122.15(14)
C26 C21 C22 116.25(13)
C21 C22 C23 110.97(12)
C21 C22 H22A 109.4
C23 C22 H22A 109.4
C21 C22 H22B 109.4
C23 C22 H22B 109.4
H22A C22 H22B 108.0
C22 C23 C24 112.62(13)
C22 C23 H23A 109.1
C24 C23 H23A 109.1
C22 C23 H23B 109.1
C24 C23 H23B 109.1
H23A C23 H23B 107.8
C25 C24 C23 110.83(11)
C25 C24 C211 109.70(13)
C23 C24 C211 109.57(13)
C25 C24 C210 108.00(11)
C23 C24 C210 109.07(12)
C211 C24 C210 109.64(12)
C26 C25 C27 120.58(13)
C26 C25 C24 122.30(13)
C27 C25 C24 117.11(12)
C25 C26 C21 123.76(13)
C25 C26 H26 118.1
C21 C26 H26 118.1
C25 C27 C28 112.53(13)
C25 C27 H27A 109.1
C28 C27 H27A 109.1
C25 C27 H27B 109.1
C28 C27 H27B 109.1
H27A C27 H27B 107.8
C27 C28 C29 110.82(14)
C27 C28 H28A 109.5
C29 C28 H28A 109.5
C27 C28 H28B 109.5
C29 C28 H28B 109.5
H28A C28 H28B 108.1
C210 C29 C28 110.28(12)
C210 C29 H29A 109.6
C28 C29 H29A 109.6
C210 C29 H29B 109.6
C28 C29 H29B 109.6
H29A C29 H29B 108.1
O23 C210 O22 106.12(11)
O23 C210 C29 111.74(12)
O22 C210 C29 107.31(12)
O23 C210 C24 108.53(11)
O22 C210 C24 109.70(11)
C29 C210 C24 113.19(13)
C24 C211 H2MA 109.5
C24 C211 H2MB 109.5
H2MA C211 H2MB 109.5
C24 C211 H2MC 109.5
H2MA C211 H2MC 109.5
H2MB C211 H2MC 109.5
C212 O22 C210 109.00(11)
C210 O23 C213 106.50(12)
O22 C212 C213 103.85(13)
O22 C212 H2KA 111.0
C213 C212 H2KA 111.0
O22 C212 H2KB 111.0
C213 C212 H2KB 111.0
H2KA C212 H2KB 109.0
O23 C213 C212 103.06(13)
O23 C213 H2KC 111.2
C212 C213 H2KC 111.2
O23 C213 H2KD 111.2
C212 C213 H2KD 111.2
H2KC C213 H2KD 109.1

loop_
_geom_bond_atom_site_label_1
_geom_bond_atom_site_label_2
_geom_bond_distance
O11 C11 1.2277(18)
C11 C16 1.461(2)
C11 C12 1.497(2)
C12 C13 1.526(2)
C12 H12A 0.9900
C12 H12B 0.9900
C13 C14 1.538(2)
C13 H13A 0.9900
C13 H13B 0.9900
C14 C15 1.519(2)
C14 C111 1.546(2)
C14 C110 1.550(2)
C15 C16 1.339(2)
C15 C17 1.509(2)
C16 H16 0.9500
C17 C18 1.526(2)
C17 H17A 0.9900
C17 H17B 0.9900
C18 C19 1.525(2)
C18 H18A 0.9900
C18 H18B 0.9900
C19 C110 1.521(2)
C19 H19A 0.9900
C19 H19B 0.9900
C110 O12 1.4209(17)
C110 O13 1.4276(18)
C111 H1MA 0.9800
C111 H1MB 0.9800
C111 H1MC 0.9800
O12 C112 1.4197(19)
O13 C113 1.420(2)
C112 C113 1.490(3)
C112 H1KA 0.9900
C112 H1KB 0.9900
C113 H1KC 0.9900
C113 H1KD 0.9900
O21 C21 1.2211(18)
C21 C26 1.458(2)
C21 C22 1.500(2)
C22 C23 1.526(2)
C22 H22A 0.9900
C22 H22B 0.9900
C23 C24 1.538(2)
C23 H23A 0.9900
C23 H23B 0.9900
C24 C25 1.526(2)
C24 C211 1.544(2)
C24 C210 1.553(2)
C25 C26 1.338(2)
C25 C27 1.505(2)
C26 H26 0.9500
C27 C28 1.523(2)
C27 H27A 0.9900
C27 H27B 0.9900
C28 C29 1.526(2)
C28 H28A 0.9900
C28 H28B 0.9900
C29 C210 1.519(2)
C29 H29A 0.9900
C29 H29B 0.9900
C210 O23 1.4229(17)
C210 O22 1.4320(18)
C211 H2MA 0.9800
C211 H2MB 0.9800
C211 H2MC 0.9800
O22 C212 1.4250(18)
O23 C213 1.431(2)
C212 C213 1.498(2)
C212 H2KA 0.9900
C212 H2KB 0.9900
C213 H2KC 0.9900
C213 H2KD 0.9900

loop_
_geom_hbond_atom_site_label_D
_geom_hbond_atom_site_label_H
_geom_hbond_atom_site_label_A
_geom_hbond_site_symmetry_A
_geom_hbond_distance_DH
_geom_hbond_distance_HA
_geom_hbond_distance_DA
_geom_hbond_angle_DHA
C213 H2KC O21 1_655 0.99 2.52 3.450(2) 155.8
C16 H16 O11 2_456 0.95 2.62 3.547(2) 165.5
C17 H17A O21 2_567 0.99 2.65 3.441(2) 137.4
C113 H1KC O11 2_556 0.99 2.70 3.515(3) 140.2

loop_
_cod_related_entry_id
_cod_related_entry_database
_cod_related_entry_code
1 ChemSpider 9097346
